data_2222456
loop_
_publ_author_name
'Fun, Hoong-Kun'
'Balasubramani, Kasthuri'

_publ_section_title
;
 3,4-Diaminopyridinium hydrogen succinate
;
_journal_coeditor_code SJ2630
_journal_issue 7
_journal_name_full 'Acta Crystallographica Section E'
_journal_page_first o1531
_journal_page_last o1532
_journal_paper_doi 10.1107/S1600536809021205
_journal_volume 65
_journal_year 2009
_chemical_formula_iupac 'C5 H8 N3 +, C4 H5 O4 -'
_chemical_formula_moiety 'C5 H8 N3 +, C4 H5 O4 -'
_chemical_formula_sum 'C9 H13 N3 O4'
_chemical_formula_weight 227.22
_chemical_name_systematic
;
3,4-Diaminopyridinium hydrogen succinate
;
_space_group_IT_number 4
_symmetry_cell_setting monoclinic
_symmetry_space_group_name_Hall 'P 2yb'
_symmetry_space_group_name_H-M 'P 1 21 1'
_atom_sites_solution_hydrogens geom
_atom_sites_solution_primary direct
_atom_sites_solution_secondary difmap
_audit_creation_method SHELXL-97
_cell_angle_alpha 90.00
_cell_angle_beta 93.653(2)
_cell_angle_gamma 90.00
_cell_formula_units_Z 2
_cell_length_a 4.9862(2)
_cell_length_b 9.5028(3)
_cell_length_c 10.4775(3)
_cell_measurement_reflns_used 4153
_cell_measurement_temperature 100.00(10)
_cell_measurement_theta_max 38.37
_cell_measurement_theta_min 2.90
_cell_volume 495.45(3)
_computing_cell_refinement 'SAINT (Bruker, 2005)'
_computing_data_collection 'APEX2 (Bruker, 2005)'
_computing_data_reduction 'SAINT (Bruker, 2005)'
_computing_molecular_graphics 'SHELXTL (Sheldrick, 2008)'
_computing_publication_material 'SHELXTL (Sheldrick, 2008) and PLATON (Spek, 2009)'
_computing_structure_refinement 'SHELXTL (Sheldrick, 2008)'
_computing_structure_solution 'SHELXTL (Sheldrick, 2008)'
_diffrn_ambient_temperature 100.00(10)
_diffrn_measured_fraction_theta_full 0.996
_diffrn_measured_fraction_theta_max 0.996
_diffrn_measurement_device_type
;
Bruker APEXII CCD area-detector
;
_diffrn_measurement_method '\f and \w'
_diffrn_radiation_monochromator graphite
_diffrn_radiation_source 'fine-focus sealed tube'
_diffrn_radiation_type MoK\a
_diffrn_radiation_wavelength 0.71073
_diffrn_reflns_av_R_equivalents 0.0284
_diffrn_reflns_av_sigmaI/netI 0.0267
_diffrn_reflns_limit_h_max 8
_diffrn_reflns_limit_h_min -8
_diffrn_reflns_limit_k_max 15
_diffrn_reflns_limit_k_min -15
_diffrn_reflns_limit_l_max 16
_diffrn_reflns_limit_l_min -16
_diffrn_reflns_number 9518
_diffrn_reflns_theta_full 35.00
_diffrn_reflns_theta_max 35.00
_diffrn_reflns_theta_min 1.95
_diffrn_standards_number 0
_exptl_absorpt_coefficient_mu 0.121
_exptl_absorpt_correction_T_max 0.9907
_exptl_absorpt_correction_T_min 0.9293
_exptl_absorpt_correction_type multi-scan
_exptl_absorpt_process_details '(SADABS; Bruker, 2005)'
_exptl_crystal_colour colourless
_exptl_crystal_density_diffrn 1.523
_exptl_crystal_density_method 'not measured'
_exptl_crystal_description block
_exptl_crystal_F_000 240
_exptl_crystal_size_max 0.41
_exptl_crystal_size_mid 0.13
_exptl_crystal_size_min 0.08
_refine_diff_density_max 0.410
_refine_diff_density_min -0.239
_refine_ls_extinction_method none
_refine_ls_goodness_of_fit_ref 1.176
_refine_ls_hydrogen_treatment refall
_refine_ls_matrix_type full
_refine_ls_number_parameters 197
_refine_ls_number_reflns 2280
_refine_ls_number_restraints 1
_refine_ls_restrained_S_all 1.176
_refine_ls_R_factor_all 0.0392
_refine_ls_R_factor_gt 0.0361
_refine_ls_shift/su_max_lt 0.001
_refine_ls_shift/su_mean 0.000
_refine_ls_structure_factor_coef Fsqd
_refine_ls_weighting_details 'calc w=1/[\s^2^(Fo^2^)+(0.0624P)^2^+0.022P] where P=(Fo^2^+2Fc^2^)/3'
_refine_ls_weighting_scheme calc
_refine_ls_wR_factor_gt 0.0943
_refine_ls_wR_factor_ref 0.1044
_reflns_number_gt 2119
_reflns_number_total 2280
_reflns_threshold_expression I>2\s(I)
_cod_data_source_file sj2630.cif
_cod_data_source_block I
_cod_depositor_comments
;
The following automatic conversions were performed:
'_symmetry_cell_setting' value 'Monoclinic' changed to 'monoclinic'
according to '/home/saulius/struct/CIF-dictionaries/cif_core.dic'
dictionary named 'cif_core.dic' version 2.4.1 from 2010-06-29.

Automatic conversion script
Id: cif_fix_enum 1527 2010-12-29 10:47:43Z saulius 

The following automatic conversions were performed:

'_symmetry_cell_setting' value 'Monoclinic' changed to 'monoclinic'
according to /home/saulius/struct/CIF-dictionaries/cif_core.dic
dictionary named 'cif_core.dic' version 2.4.1 from 2010-06-29.

Automatic conversion script
Id: cif_fix_values 1715 2011-07-08 13:25:40Z adriana 
;
_cod_original_sg_symbol_H-M 'P 21'
_cod_database_code 2222456
_cod_database_fobs_code 2222456

loop_
_symmetry_equiv_pos_as_xyz
'x, y, z'
'-x, y+1/2, -z'

loop_
_atom_site_type_symbol
_atom_site_label
_atom_site_fract_x
_atom_site_fract_y
_atom_site_fract_z
_atom_site_U_iso_or_equiv
_atom_site_adp_type
_atom_site_calc_flag
_atom_site_refinement_flags
_atom_site_occupancy
_atom_site_disorder_assembly
_atom_site_disorder_group
O O1 0.2865(2) -0.15266(13) 0.23443(10) 0.0166(2) Uani d . 1 . .
O O2 0.2994(2) -0.04711(12) 0.04363(10) 0.0145(2) Uani d . 1 . .
O O3 1.0339(2) 0.20905(12) 0.27633(10) 0.0148(2) Uani d . 1 . .
O O4 1.0369(2) 0.31053(11) 0.08455(10) 0.01284(19) Uani d . 1 . .
C C6 0.3844(3) -0.06666(14) 0.16351(13) 0.0109(2) Uani d . 1 . .
C C7 0.6179(3) 0.02567(15) 0.20940(13) 0.0127(2) Uani d . 1 . .
C C8 0.7020(3) 0.13495(15) 0.11407(13) 0.0120(2) Uani d . 1 . .
C C9 0.9402(3) 0.22422(14) 0.16284(12) 0.0100(2) Uani d . 1 . .
N N1 0.4164(2) 0.40451(13) 0.33423(12) 0.0123(2) Uani d . 1 . .
N N2 0.8257(3) 0.65927(15) 0.17427(12) 0.0172(2) Uani d . 1 . .
N N3 1.0198(3) 0.68665(15) 0.43411(12) 0.0148(2) Uani d . 1 . .
C C1 0.5088(3) 0.41464(15) 0.45697(13) 0.0128(2) Uani d . 1 . .
C C2 0.7131(3) 0.50705(15) 0.49097(13) 0.0123(2) Uani d . 1 . .
C C3 0.8247(3) 0.59224(14) 0.39891(13) 0.0108(2) Uani d . 1 . .
C C4 0.7264(3) 0.57828(14) 0.26856(13) 0.0113(2) Uani d . 1 . .
C C5 0.5199(3) 0.48313(15) 0.24195(13) 0.0121(2) Uani d . 1 . .
H H9 0.149(6) -0.108(4) 0.012(3) 0.059(11) Uiso d . 1 . .
H H1N1 0.270(6) 0.343(4) 0.329(3) 0.039(8) Uiso d . 1 . .
H H1N2 0.801(5) 0.635(3) 0.105(3) 0.026(7) Uiso d . 1 . .
H H2N2 0.992(6) 0.706(4) 0.202(3) 0.036(7) Uiso d . 1 . .
H H1N3 1.097(5) 0.734(3) 0.382(2) 0.019(6) Uiso d . 1 . .
H H2N3 1.073(4) 0.697(3) 0.520(2) 0.018(6) Uiso d . 1 . .
H H1A 0.426(4) 0.362(3) 0.516(2) 0.020(6) Uiso d . 1 . .
H H2A 0.770(4) 0.517(3) 0.574(2) 0.018(5) Uiso d . 1 . .
H H5A 0.458(5) 0.465(3) 0.167(2) 0.015(5) Uiso d . 1 . .
H H7A 0.570(5) 0.073(3) 0.304(3) 0.029(7) Uiso d . 1 . .
H H7B 0.758(6) -0.037(4) 0.247(3) 0.043(8) Uiso d . 1 . .
H H8A 0.757(5) 0.094(3) 0.043(3) 0.025(6) Uiso d . 1 . .
H H8B 0.570(4) 0.203(3) 0.097(2) 0.017(5) Uiso d . 1 . .

loop_
_atom_site_aniso_label
_atom_site_aniso_U_11
_atom_site_aniso_U_22
_atom_site_aniso_U_33
_atom_site_aniso_U_12
_atom_site_aniso_U_13
_atom_site_aniso_U_23
O1 0.0190(5) 0.0174(5) 0.0134(4) -0.0080(4) 0.0009(4) 0.0021(4)
O2 0.0170(4) 0.0147(4) 0.0111(4) -0.0043(4) -0.0033(3) 0.0011(3)
O3 0.0168(4) 0.0152(5) 0.0118(4) -0.0047(4) -0.0039(3) 0.0026(4)
O4 0.0121(4) 0.0130(4) 0.0132(4) -0.0020(3) -0.0006(3) 0.0040(3)
C6 0.0115(5) 0.0107(5) 0.0107(5) -0.0012(4) 0.0015(4) -0.0015(4)
C7 0.0130(5) 0.0131(5) 0.0116(5) -0.0046(4) -0.0015(4) 0.0019(4)
C8 0.0113(5) 0.0129(5) 0.0113(5) -0.0038(4) -0.0020(4) 0.0006(4)
C9 0.0094(5) 0.0095(5) 0.0109(5) 0.0000(4) -0.0006(4) 0.0004(4)
N1 0.0129(5) 0.0114(5) 0.0124(5) -0.0025(4) -0.0001(4) 0.0000(4)
N2 0.0227(6) 0.0187(6) 0.0103(5) -0.0088(5) 0.0012(4) 0.0007(4)
N3 0.0164(5) 0.0160(5) 0.0119(5) -0.0066(4) 0.0002(4) -0.0018(4)
C1 0.0143(5) 0.0130(5) 0.0112(5) -0.0027(4) 0.0016(4) 0.0014(4)
C2 0.0142(5) 0.0128(5) 0.0100(5) -0.0015(4) 0.0005(4) 0.0003(4)
C3 0.0110(5) 0.0105(5) 0.0108(5) -0.0013(4) 0.0000(4) -0.0013(4)
C4 0.0129(5) 0.0105(5) 0.0104(5) -0.0016(4) 0.0003(4) -0.0005(4)
C5 0.0127(5) 0.0130(5) 0.0105(5) -0.0022(4) -0.0004(4) -0.0003(4)

loop_
_atom_type_symbol
_atom_type_description
_atom_type_scat_dispersion_real
_atom_type_scat_dispersion_imag
_atom_type_scat_source
C C 0.0033 0.0016 'International Tables Vol C Tables 4.2.6.8 and 6.1.1.4'
H H 0.0000 0.0000 'International Tables Vol C Tables 4.2.6.8 and 6.1.1.4'
N N 0.0061 0.0033 'International Tables Vol C Tables 4.2.6.8 and 6.1.1.4'
O O 0.0106 0.0060 'International Tables Vol C Tables 4.2.6.8 and 6.1.1.4'

loop_
_geom_angle_atom_site_label_1
_geom_angle_atom_site_label_2
_geom_angle_atom_site_label_3
_geom_angle_site_symmetry_1
_geom_angle_site_symmetry_3
_geom_angle
_geom_angle_publ_flag
C6 O2 H9 . . 116(2) ?
O1 C6 O2 . . 123.87(13) ?
O1 C6 C7 . . 121.47(12) ?
O2 C6 C7 . . 114.66(12) ?
C6 C7 C8 . . 115.28(11) ?
C6 C7 H7A . . 107.9(14) ?
C8 C7 H7A . . 113.1(15) ?
C6 C7 H7B . . 107(2) ?
C8 C7 H7B . . 117.4(18) ?
H7A C7 H7B . . 94(2) ?
C7 C8 C9 . . 113.76(10) ?
C7 C8 H8A . . 111.0(18) ?
C9 C8 H8A . . 104.5(17) ?
C7 C8 H8B . . 112.4(14) ?
C9 C8 H8B . . 101.8(15) ?
H8A C8 H8B . . 113(2) ?
O3 C9 O4 . . 123.29(12) ?
O3 C9 C8 . . 119.24(12) ?
O4 C9 C8 . . 117.47(11) ?
C1 N1 C5 . . 121.56(12) ?
C1 N1 H1N1 . . 108.8(17) ?
C5 N1 H1N1 . . 129.4(17) ?
C4 N2 H1N2 . . 118(2) ?
C4 N2 H2N2 . . 112.4(17) ?
H1N2 N2 H2N2 . . 121(2) ?
C3 N3 H1N3 . . 122.4(17) ?
C3 N3 H2N3 . . 119.1(16) ?
H1N3 N3 H2N3 . . 119(2) ?
N1 C1 C2 . . 119.84(13) ?
N1 C1 H1A . . 117.7(15) ?
C2 C1 H1A . . 122.4(15) ?
C1 C2 C3 . . 120.72(12) ?
C1 C2 H2A . . 119.8(16) ?
C3 C2 H2A . . 119.4(16) ?
N3 C3 C2 . . 120.27(12) ?
N3 C3 C4 . . 121.19(12) ?
C2 C3 C4 . . 118.54(11) ?
N2 C4 C5 . . 121.32(12) ?
N2 C4 C3 . . 121.34(12) ?
C5 C4 C3 . . 117.30(12) ?
N1 C5 C4 . . 122.02(12) ?
N1 C5 H5A . . 114.7(16) ?
C4 C5 H5A . . 123.1(16) ?

loop_
_geom_bond_atom_site_label_1
_geom_bond_atom_site_label_2
_geom_bond_site_symmetry_2
_geom_bond_distance
_geom_bond_publ_flag
O1 C6 . 1.2265(18) ?
O2 C6 . 1.3130(17) ?
O2 H9 . 0.99(4) ?
O3 C9 . 1.2578(16) ?
O4 C9 . 1.2760(16) ?
C6 C7 . 1.5118(19) ?
C7 C8 . 1.5183(19) ?
C7 H7A . 1.13(3) ?
C7 H7B . 0.98(3) ?
C8 C9 . 1.5213(18) ?
C8 H8A . 0.90(3) ?
C8 H8B . 0.93(2) ?
N1 C1 . 1.3414(18) ?
N1 C5 . 1.3501(18) ?
N1 H1N1 . 0.93(3) ?
N2 C4 . 1.3695(19) ?
N2 H1N2 . 0.77(3) ?
N2 H2N2 . 0.97(3) ?
N3 C3 . 1.3569(18) ?
N3 H1N3 . 0.82(3) ?
N3 H2N3 . 0.93(2) ?
C1 C2 . 1.3749(19) ?
C1 H1A . 0.91(2) ?
C2 C3 . 1.4013(19) ?
C2 H2A . 0.91(2) ?
C3 C4 . 1.4275(18) ?
C4 C5 . 1.3853(18) ?
C5 H5A . 0.84(2) ?

loop_
_geom_hbond_atom_site_label_D
_geom_hbond_atom_site_label_H
_geom_hbond_atom_site_label_A
_geom_hbond_site_symmetry_A
_geom_hbond_distance_DH
_geom_hbond_distance_HA
_geom_hbond_distance_DA
_geom_hbond_angle_DHA
O2 H9 O4 2_645 0.99(4) 1.53(4) 2.4815(14) 159(3)
N1 H1N1 O3 1_455 0.93(3) 1.80(3) 2.7036(16) 163(3)
N2 H1N2 O2 2_655 0.77(3) 2.36(3) 3.0440(17) 150(3)
N2 H2N2 O1 1_665 0.97(3) 2.00(3) 2.9473(17) 164(3)
N3 H1N3 O1 1_665 0.82(3) 2.15(3) 2.9720(18) 176(2)
N3 H2N3 O3 2_756 0.93(2) 2.23(2) 3.0699(17) 149.7(18)
C2 H2A O3 2_756 0.91(2) 2.56(3) 3.2907(17) 138(2)
C5 H5A O2 2_655 0.84(2) 2.59(2) 3.1923(18) 129.7(19)

loop_
_geom_torsion_atom_site_label_1
_geom_torsion_atom_site_label_2
_geom_torsion_atom_site_label_3
_geom_torsion_atom_site_label_4
_geom_torsion_site_symmetry_1
_geom_torsion_site_symmetry_2
_geom_torsion_site_symmetry_3
_geom_torsion_site_symmetry_4
_geom_torsion
_geom_torsion_publ_flag
O1 C6 C7 C8 . . . . -175.22(13) ?
O2 C6 C7 C8 . . . . 5.09(18) ?
C6 C7 C8 C9 . . . . -179.08(12) ?
C7 C8 C9 O3 . . . . -4.90(18) ?
C7 C8 C9 O4 . . . . 174.38(12) ?
C5 N1 C1 C2 . . . . 0.1(2) ?
N1 C1 C2 C3 . . . . 0.7(2) ?
C1 C2 C3 N3 . . . . 177.65(14) ?
C1 C2 C3 C4 . . . . -1.6(2) ?
N3 C3 C4 N2 . . . . 0.2(2) ?
C2 C3 C4 N2 . . . . 179.47(13) ?
N3 C3 C4 C5 . . . . -177.55(14) ?
C2 C3 C4 C5 . . . . 1.74(19) ?
C1 N1 C5 C4 . . . . 0.0(2) ?
N2 C4 C5 N1 . . . . -178.70(13) ?
C3 C4 C5 N1 . . . . -1.0(2) ?

loop_
_cod_related_entry_id
_cod_related_entry_database
_cod_related_entry_code
1 ChemSpider 30655815
